data_4112614
loop_
_publ_author_name
'Hiroyuki Miyake'
'Kana Yoshida'
'Hideki Sugimoto'
'Hiroshi Tsukube'

_publ_section_title
;
 Dynamic Helicity Inversion by Achiral Anion Stimulus in Synthetic Labile
 Cobalt(II) Complex
;
_journal_name_full 'Journal of the American Chemical Society'
_journal_page_first 6524
_journal_page_last 6525
_journal_paper_doi 10.1021/ja049130o
_journal_volume 126
_journal_year 2004
_chemical_formula_moiety 'C18 H38 Co N5 O5, C2 H3 N, N O3 '
_chemical_formula_sum 'C20 H41 Co N7 O8'
_chemical_formula_weight 566.52
_space_group_IT_number 19
_symmetry_cell_setting orthorhombic
_symmetry_Int_Tables_number 19
_symmetry_space_group_name_Hall 'P 2ac 2ab'
_symmetry_space_group_name_H-M 'P 21 21 21'
_cell_angle_alpha 90
_cell_angle_beta 90
_cell_angle_gamma 90
_cell_formula_units_Z 4
_cell_length_a 7.7333(5)
_cell_length_b 11.6472(8)
_cell_length_c 32.483(2)
_cell_measurement_reflns_used 7073
_cell_measurement_temperature 123.2
_cell_measurement_theta_max 27.5
_cell_measurement_theta_min 3.1
_cell_volume 2925.8(3)
_computing_cell_refinement CRYSTALCLEAR
_computing_data_collection CRYSTALCLEAR
_computing_data_reduction 'teXsan Ver. 1.11'
_computing_publication_material 'teXsan Ver. 1.11'
_computing_structure_refinement SHELXL97
_computing_structure_solution 'DIRDIF94 (PATTY)'
_diffrn_detector_area_resol_mean 14.62
_diffrn_measurement_device_type 'Rigaku/MSC Mercury CCD'
_diffrn_measurement_method \w
_diffrn_radiation_type 'Mo K\a'
_diffrn_radiation_wavelength 0.7107
_diffrn_reflns_av_R_equivalents 0.000
_diffrn_reflns_limit_h_max 10
_diffrn_reflns_limit_h_min 0
_diffrn_reflns_limit_k_max 15
_diffrn_reflns_limit_k_min 0
_diffrn_reflns_limit_l_max 42
_diffrn_reflns_limit_l_min -41
_diffrn_reflns_number 340
_diffrn_reflns_theta_max 27.48
_exptl_absorpt_coefficient_mu 0.638
_exptl_absorpt_correction_T_max 0.969
_exptl_absorpt_correction_T_min 0.969
_exptl_absorpt_correction_type multi-scan
_exptl_absorpt_process_details '(Jacobson, 1998)'
_exptl_crystal_colour red
_exptl_crystal_density_diffrn 1.286
_exptl_crystal_description Prism
_exptl_crystal_size_max 0.200
_exptl_crystal_size_mid 0.100
_exptl_crystal_size_min 0.050
_refine_diff_density_max 0.24
_refine_diff_density_min -0.39
_refine_ls_abs_structure_Flack 0.01(2)
_refine_ls_extinction_coef 0.0000
_refine_ls_extinction_expression Fc^*^=kFc[1+0.001xFc^2^\l^3^/sin(2\q)]^-1/4^
_refine_ls_extinction_method SHELXL
_refine_ls_goodness_of_fit_ref 1.046
_refine_ls_hydrogen_treatment noref
_refine_ls_number_parameters 325
_refine_ls_number_reflns 5470
_refine_ls_R_factor_gt 0.0495
_refine_ls_shift/su_max 0.0050
_refine_ls_structure_factor_coef Fsqd
_refine_ls_weighting_details 'w = 1/[\s^2^(Fo^2^) + (0.0366P)^2^+0.0000P] where P=(Fo^2^+2Fc^2^)/3'
_refine_ls_weighting_scheme calc
_refine_ls_wR_factor_ref 0.1027
_reflns_number_gt 5470
_reflns_number_total 6501
_reflns_threshold_expression >2.0sigma(I)
_cod_data_source_file ja049130osi20040420_072144.cif
_cod_data_source_block '[Co(L2)(NO3)](NO3)(CH3CN)'
_cod_original_sg_symbol_H-M 'P 21 21 21 '
_cod_original_formula_sum 'C20 H41 Co N7 O8 '
_cod_database_code 4112614

loop_
_symmetry_equiv_pos_as_xyz
x,y,z
1/2-x,-y,1/2+z
1/2+x,1/2-y,-z
-x,1/2+y,1/2-z

loop_
_atom_site_label
_atom_site_type_symbol
_atom_site_fract_x
_atom_site_fract_y
_atom_site_fract_z
_atom_site_U_iso_or_equiv
_atom_site_adp_type
_atom_site_occupancy
_atom_site_calc_flag
Co(1) Co 0.16942(5) 0.42566(3) -0.38623(1) 0.0224(1) Uani 1.00 d
O(1) O 0.2789(3) 0.2842(2) -0.35847(7) 0.0284(5) Uani 1.00 d
O(2) O 0.0471(3) 0.5629(2) -0.41227(7) 0.0245(5) Uani 1.00 d
O(3) O 0.2229(3) 0.3535(2) -0.44611(8) 0.0310(6) Uani 1.00 d
O(4) O 0.4107(3) 0.4595(2) -0.41456(8) 0.0319(6) Uani 1.00 d
O(5) O 0.4748(4) 0.3860(3) -0.4742(1) 0.072(1) Uani 1.00 d
O(6) O -0.0228(3) -0.0803(2) -0.33864(8) 0.0382(6) Uani 1.00 d
O(7) O -0.1006(5) -0.0047(3) -0.2815(1) 0.071(1) Uani 1.00 d
O(8) O -0.1758(5) -0.1793(3) -0.2964(1) 0.080(1) Uani 1.00 d
N(1) N 0.2191(3) 0.1201(2) -0.3235(1) 0.0313(7) Uani 1.00 d
N(2) N -0.0554(3) 0.3444(2) -0.35828(9) 0.0258(6) Uani 1.00 d
N(3) N 0.1545(4) 0.5404(2) -0.33465(8) 0.0253(6) Uani 1.00 d
N(4) N -0.0543(4) 0.7423(2) -0.39910(8) 0.0263(6) Uani 1.00 d
N(5) N 0.3737(4) 0.3993(2) -0.4463(1) 0.0380(8) Uani 1.00 d
N(6) N -0.1012(4) -0.0898(3) -0.30511(9) 0.0360(7) Uani 1.00 d
N(7) N -0.2317(5) 0.5470(3) -0.5624(1) 0.0554(10) Uani 1.00 d
C(1) C 0.3995(4) 0.0894(3) -0.3111(1) 0.0295(8) Uani 1.00 d
C(2) C 0.1743(5) 0.2098(3) -0.3457(1) 0.0283(7) Uani 1.00 d
C(3) C -0.0152(5) 0.2195(3) -0.3576(1) 0.0311(8) Uani 1.00 d
C(4) C -0.0551(4) 0.3898(3) -0.3154(1) 0.0315(8) Uani 1.00 d
C(5) C -0.0428(5) 0.1618(3) -0.3990(1) 0.0332(9) Uani 1.00 d
C(6) C -0.2232(4) 0.3695(3) -0.3778(1) 0.0331(9) Uani 1.00 d
C(7) C -0.1686(5) 0.7545(3) -0.4356(1) 0.0283(7) Uani 1.00 d
C(8) C 0.0392(4) 0.6522(3) -0.3902(1) 0.0226(6) Uani 1.00 d
C(9) C 0.1523(4) 0.6591(3) -0.3519(1) 0.0255(7) Uani 1.00 d
C(10) C -0.0136(4) 0.5163(3) -0.3148(1) 0.0303(8) Uani 1.00 d
C(11) C 0.3267(5) 0.7051(3) -0.3643(1) 0.0354(8) Uani 1.00 d
C(12) C 0.2980(5) 0.5240(3) -0.3045(1) 0.0365(9) Uani 1.00 d
C(13) C 0.4804(5) 0.1864(3) -0.2862(1) 0.0401(9) Uani 1.00 d
C(14) C 0.5051(5) 0.0629(3) -0.3494(1) 0.0363(8) Uani 1.00 d
C(15) C 0.3823(5) -0.0174(3) -0.2844(1) 0.043(1) Uani 1.00 d
C(16) C -0.2591(7) 0.8693(4) -0.4305(2) 0.068(2) Uani 1.00 d
C(17) C -0.2998(5) 0.6572(3) -0.4354(1) 0.0381(9) Uani 1.00 d
C(18) C -0.0611(5) 0.7527(4) -0.4744(1) 0.0431(10) Uani 1.00 d
C(19) C -0.1802(5) 0.4834(3) -0.5392(1) 0.0390(8) Uani 1.00 d
C(20) C -0.1142(6) 0.4017(4) -0.5093(2) 0.056(1) Uani 1.00 d
H(1) H 0.1295 0.0697 -0.3148 0.0387 Uiso 1.00 calc
H(2) H -0.0849 0.1824 -0.3376 0.0385 Uiso 1.00 calc
H(3) H -0.1670 0.3786 -0.3036 0.0378 Uiso 1.00 calc
H(4) H 0.0282 0.3502 -0.2995 0.0378 Uiso 1.00 calc
H(5) H -0.0103 0.2125 -0.4205 0.0400 Uiso 1.00 calc
H(6) H -0.1618 0.1420 -0.4020 0.0400 Uiso 1.00 calc
H(7) H 0.0251 0.0939 -0.4005 0.0400 Uiso 1.00 calc
H(8) H -0.3131 0.3371 -0.3616 0.0373 Uiso 1.00 calc
H(9) H -0.2252 0.3361 -0.4045 0.0373 Uiso 1.00 calc
H(10) H -0.2383 0.4497 -0.3798 0.0373 Uiso 1.00 calc
H(11) H -0.0491 0.8049 -0.3801 0.0346 Uiso 1.00 calc
H(12) H 0.0998 0.7100 -0.3326 0.0314 Uiso 1.00 calc
H(13) H -0.1024 0.5571 -0.3290 0.0364 Uiso 1.00 calc
H(14) H -0.0100 0.5422 -0.2870 0.0364 Uiso 1.00 calc
H(15) H 0.4006 0.7075 -0.3410 0.0417 Uiso 1.00 calc
H(16) H 0.3757 0.6567 -0.3848 0.0417 Uiso 1.00 calc
H(17) H 0.3139 0.7806 -0.3752 0.0417 Uiso 1.00 calc
H(18) H 0.4065 0.5324 -0.3186 0.0437 Uiso 1.00 calc
H(19) H 0.2917 0.4498 -0.2930 0.0437 Uiso 1.00 calc
H(20) H 0.2909 0.5804 -0.2836 0.0437 Uiso 1.00 calc
H(21) H 0.4939 0.2525 -0.3032 0.0452 Uiso 1.00 calc
H(22) H 0.4094 0.2047 -0.2634 0.0452 Uiso 1.00 calc
H(23) H 0.5916 0.1628 -0.2766 0.0452 Uiso 1.00 calc
H(24) H 0.5087 0.1282 -0.3666 0.0449 Uiso 1.00 calc
H(25) H 0.4517 0.0007 -0.3638 0.0449 Uiso 1.00 calc
H(26) H 0.6184 0.0414 -0.3415 0.0449 Uiso 1.00 calc
H(27) H 0.3233 -0.0759 -0.2992 0.0527 Uiso 1.00 calc
H(28) H 0.3180 0.0005 -0.2601 0.0527 Uiso 1.00 calc
H(29) H 0.4937 -0.0441 -0.2767 0.0527 Uiso 1.00 calc
H(30) H -0.3455 0.8767 -0.4512 0.0837 Uiso 1.00 calc
H(31) H -0.1786 0.9294 -0.4327 0.0837 Uiso 1.00 calc
H(32) H -0.3135 0.8713 -0.4041 0.0837 Uiso 1.00 calc
H(33) H -0.3712 0.6630 -0.4590 0.0466 Uiso 1.00 calc
H(34) H -0.2404 0.5854 -0.4359 0.0466 Uiso 1.00 calc
H(35) H -0.3679 0.6620 -0.4113 0.0466 Uiso 1.00 calc
H(36) H -0.1350 0.7578 -0.4977 0.0529 Uiso 1.00 calc
H(37) H 0.0037 0.6836 -0.4758 0.0529 Uiso 1.00 calc
H(38) H 0.0161 0.8164 -0.4744 0.0529 Uiso 1.00 calc
H(39) H -0.0524 0.4411 -0.4884 0.0670 Uiso 1.00 calc
H(40) H -0.0413 0.3481 -0.5226 0.0670 Uiso 1.00 calc
H(41) H -0.2096 0.3619 -0.4970 0.0670 Uiso 1.00 calc

loop_
_atom_site_aniso_label
_atom_site_aniso_U_11
_atom_site_aniso_U_22
_atom_site_aniso_U_33
_atom_site_aniso_U_12
_atom_site_aniso_U_13
_atom_site_aniso_U_23
Co(1) 0.0180(2) 0.0245(2) 0.0247(2) -0.0004(2) -0.0011(2) 0.0004(2)
O(1) 0.023(1) 0.030(1) 0.033(1) -0.0014(10) -0.0004(10) 0.006(1)
O(2) 0.023(1) 0.024(1) 0.027(1) 0.0018(10) -0.0039(9) -0.004(1)
O(3) 0.028(1) 0.033(1) 0.032(1) -0.004(1) 0.003(1) -0.006(1)
O(4) 0.023(1) 0.029(1) 0.044(2) -0.0032(10) 0.006(1) -0.003(1)
O(5) 0.074(2) 0.064(2) 0.076(3) -0.018(2) 0.055(2) -0.026(2)
O(6) 0.052(1) 0.030(1) 0.032(1) -0.006(1) 0.013(1) -0.006(1)
O(7) 0.095(3) 0.080(2) 0.038(2) 0.024(2) -0.001(2) -0.026(2)
O(8) 0.085(3) 0.055(2) 0.100(3) -0.003(2) 0.053(2) 0.027(2)
N(1) 0.019(1) 0.035(2) 0.039(2) 0.000(1) -0.002(1) 0.015(1)
N(2) 0.013(1) 0.034(2) 0.031(2) 0.003(1) -0.002(1) 0.005(1)
N(3) 0.020(1) 0.032(1) 0.024(1) 0.002(1) -0.004(1) -0.002(1)
N(4) 0.029(1) 0.022(1) 0.028(2) 0.004(1) -0.001(1) -0.005(1)
N(5) 0.039(2) 0.030(2) 0.045(2) -0.004(1) 0.017(1) -0.004(1)
N(6) 0.037(2) 0.040(2) 0.031(2) 0.009(1) 0.004(1) 0.001(1)
N(7) 0.057(2) 0.059(2) 0.051(2) 0.009(2) -0.001(2) -0.001(2)
C(1) 0.021(1) 0.034(2) 0.034(2) 0.004(1) -0.004(1) 0.011(2)
C(2) 0.031(2) 0.029(2) 0.025(2) 0.003(2) 0.000(2) 0.002(1)
C(3) 0.028(2) 0.027(2) 0.038(2) -0.003(1) -0.001(2) 0.008(2)
C(4) 0.023(2) 0.043(2) 0.029(2) 0.002(1) 0.007(1) 0.006(2)
C(5) 0.027(2) 0.028(2) 0.045(2) -0.005(1) -0.006(2) 0.006(2)
C(6) 0.023(2) 0.032(2) 0.045(3) -0.002(1) -0.002(2) 0.007(2)
C(7) 0.029(2) 0.028(2) 0.027(2) 0.001(2) -0.007(2) -0.003(1)
C(8) 0.021(1) 0.024(1) 0.023(2) -0.003(1) 0.003(1) -0.004(1)
C(9) 0.022(2) 0.029(2) 0.026(2) 0.000(1) 0.000(1) -0.007(1)
C(10) 0.028(2) 0.041(2) 0.023(2) 0.001(2) 0.004(1) -0.001(2)
C(11) 0.029(2) 0.035(2) 0.042(2) -0.001(2) -0.007(2) -0.004(2)
C(12) 0.033(2) 0.049(2) 0.027(2) -0.001(2) -0.013(2) -0.002(2)
C(13) 0.042(2) 0.044(2) 0.034(2) 0.004(2) -0.007(2) 0.004(2)
C(14) 0.032(2) 0.040(2) 0.037(2) 0.004(2) -0.004(2) 0.000(2)
C(15) 0.038(2) 0.043(2) 0.047(3) 0.005(2) -0.008(2) 0.021(2)
C(16) 0.085(4) 0.050(3) 0.070(3) 0.036(3) -0.036(3) -0.016(2)
C(17) 0.024(2) 0.054(2) 0.037(2) -0.007(2) -0.003(2) 0.004(2)
C(18) 0.042(2) 0.052(2) 0.035(2) -0.012(2) -0.002(2) 0.010(2)
C(19) 0.039(2) 0.041(2) 0.038(2) -0.001(2) 0.003(2) -0.010(2)
C(20) 0.063(3) 0.044(3) 0.062(3) 0.005(2) -0.008(2) -0.002(2)

loop_
_atom_type_symbol
_atom_type_description
_atom_type_scat_dispersion_real
_atom_type_scat_dispersion_imag
_atom_type_scat_source
C C 0.003 0.002
;International Tables for Crystallography
(1992, Vol. C, Tables 4.2.6.8 and 6.1.1.4)
;
H H 0.000 0.000
;International Tables for Crystallography
(1992, Vol. C, Table 6.1.1.4)
;
N N 0.006 0.003
;International Tables for Crystallography
(1992, Vol. C, Tables 4.2.6.8 and 6.1.1.4)
;
O O 0.011 0.006
;International Tables for Crystallography
(1992, Vol. C, Tables 4.2.6.8 and 6.1.1.4)
;
Co Co 0.349 0.972
;International Tables for Crystallography
(1992, Vol. C, Tables 4.2.6.8 and 6.1.1.4)
;

loop_
_geom_angle_atom_site_label_1
_geom_angle_atom_site_label_2
_geom_angle_atom_site_label_3
_geom_angle
_geom_angle_publ_flag
O(1) Co(1) O(2) 176.57(9) yes
O(1) Co(1) O(3) 90.25(9) yes
O(1) Co(1) O(4) 88.68(9) yes
O(1) Co(1) N(2) 78.34(9) yes
O(1) Co(1) N(3) 100.28(9) yes
O(2) Co(1) O(3) 91.16(9) yes
O(2) Co(1) O(4) 94.74(9) yes
O(2) Co(1) N(2) 98.23(9) yes
O(2) Co(1) N(3) 79.10(9) yes
O(3) Co(1) O(4) 60.78(9) yes
O(3) Co(1) N(2) 111.06(10) yes
O(3) Co(1) N(3) 162.93(9) yes
O(4) Co(1) N(2) 164.90(9) yes
O(4) Co(1) N(3) 105.71(10) yes
N(2) Co(1) N(3) 84.4(1) yes
Co(1) O(1) C(2) 115.6(2) yes
Co(1) O(2) C(8) 115.6(2) yes
Co(1) O(3) N(5) 91.0(2) yes
Co(1) O(4) N(5) 93.0(2) yes
C(1) N(1) C(2) 125.7(3) yes
Co(1) N(2) C(3) 105.3(2) yes
Co(1) N(2) C(4) 103.5(2) yes
Co(1) N(2) C(6) 115.9(2) yes
C(3) N(2) C(4) 109.4(3) yes
C(3) N(2) C(6) 112.6(3) yes
C(4) N(2) C(6) 109.5(3) yes
Co(1) N(3) C(9) 106.5(2) yes
Co(1) N(3) C(10) 105.7(2) yes
Co(1) N(3) C(12) 113.1(2) yes
C(9) N(3) C(10) 109.3(3) yes
C(9) N(3) C(12) 111.9(3) yes
C(10) N(3) C(12) 110.1(3) yes
C(7) N(4) C(8) 125.6(3) yes
O(3) N(5) O(4) 115.2(3) yes
O(3) N(5) O(5) 122.7(3) yes
O(4) N(5) O(5) 122.1(3) yes
O(6) N(6) O(7) 117.4(3) yes
O(6) N(6) O(8) 120.4(3) yes
O(7) N(6) O(8) 122.3(3) yes
N(1) C(1) C(13) 110.4(3) yes
N(1) C(1) C(14) 109.3(3) yes
N(1) C(1) C(15) 105.5(3) yes
C(13) C(1) C(14) 111.4(3) yes
C(13) C(1) C(15) 109.8(3) yes
C(14) C(1) C(15) 110.3(3) yes
O(1) C(2) N(1) 124.0(3) yes
O(1) C(2) C(3) 119.0(3) yes
N(1) C(2) C(3) 116.9(3) yes
N(2) C(3) C(2) 106.2(3) yes
N(2) C(3) C(5) 112.9(3) yes
C(2) C(3) C(5) 109.1(3) yes
N(2) C(4) C(10) 111.1(3) yes
N(4) C(7) C(16) 105.8(3) yes
N(4) C(7) C(17) 108.9(3) yes
N(4) C(7) C(18) 109.8(3) yes
C(16) C(7) C(17) 110.4(3) yes
C(16) C(7) C(18) 110.8(3) yes
C(17) C(7) C(18) 111.0(3) yes
O(2) C(8) N(4) 124.2(3) yes
O(2) C(8) C(9) 118.5(3) yes
N(4) C(8) C(9) 117.1(3) yes
N(3) C(9) C(8) 105.4(2) yes
N(3) C(9) C(11) 114.9(3) yes
C(8) C(9) C(11) 108.3(3) yes
N(3) C(10) C(4) 111.5(3) yes
N(7) C(19) C(20) 179.9(5) yes

loop_
_geom_bond_atom_site_label_1
_geom_bond_atom_site_label_2
_geom_bond_distance
_geom_bond_publ_flag
Co(1) O(1) 2.060(2) yes
Co(1) O(2) 2.041(2) yes
Co(1) O(3) 2.159(3) yes
Co(1) O(4) 2.117(2) yes
Co(1) N(2) 2.178(3) yes
Co(1) N(3) 2.147(3) yes
O(1) C(2) 1.256(4) yes
O(2) C(8) 1.264(4) yes
O(3) N(5) 1.282(4) yes
O(4) N(5) 1.280(4) yes
O(5) N(5) 1.207(5) yes
O(6) N(6) 1.251(4) yes
O(7) N(6) 1.253(5) yes
O(8) N(6) 1.225(4) yes
N(1) C(1) 1.495(4) yes
N(1) C(2) 1.316(4) yes
N(2) C(3) 1.487(4) yes
N(2) C(4) 1.491(5) yes
N(2) C(6) 1.473(4) yes
N(3) C(9) 1.491(4) yes
N(3) C(10) 1.479(4) yes
N(3) C(12) 1.491(4) yes
N(4) C(7) 1.484(4) yes
N(4) C(8) 1.306(4) yes
N(7) C(19) 1.130(5) yes
C(1) C(13) 1.524(5) yes
C(1) C(14) 1.520(5) yes
C(1) C(15) 1.522(5) yes
C(2) C(3) 1.520(5) yes
C(3) C(5) 1.520(5) yes
C(4) C(10) 1.508(5) yes
C(7) C(16) 1.518(6) yes
C(7) C(17) 1.521(5) yes
C(7) C(18) 1.512(5) yes
C(8) C(9) 1.524(5) yes
C(9) C(11) 1.505(5) yes
C(19) C(20) 1.453(6) yes

loop_
_geom_contact_atom_site_label_1
_geom_contact_atom_site_label_2
_geom_contact_distance
_geom_contact_site_symmetry_2
O(3) C(20) 3.539(5) 3_554
O(4) C(6) 3.247(4) 1_655
O(4) C(17) 3.283(4) 1_655
O(5) C(20) 3.381(6) 1_655
O(5) C(20) 3.462(5) 3_554
O(5) C(19) 3.585(5) 1_655
O(6) N(4) 2.861(4) 1_545
O(6) C(9) 3.352(4) 1_545
O(6) C(16) 3.548(6) 1_545
O(6) C(8) 3.570(4) 1_545
O(7) C(12) 3.204(5) 4_544
O(7) C(10) 3.260(5) 4_544
O(7) C(4) 3.588(5) 4_544
O(8) N(4) 3.585(5) 1_545

loop_
_geom_hbond_atom_site_label_D
_geom_hbond_atom_site_label_H
_geom_hbond_atom_site_label_A
_geom_hbond_site_symmetry_A
_geom_hbond_distance_DH
_geom_hbond_distance_HA
_geom_hbond_distance_DA
_geom_hbond_angle_DHA
_geom_hbond_publ_flag
N(1) H(1) O(6) . 0.951 2.245 3.032(3) 139.489 no
N(1) H(1) O(7) . 0.951 2.255 3.175(4) 162.624 no
N(1) H(1) N(6) . 0.951 2.595 3.531(4) 168.202 no
N(4) H(11) O(6) 1_565 0.955 1.910 2.861(3) 173.803 no
N(4) H(11) O(8) 1_565 0.955 2.898 3.585(4) 129.775 no

loop_
_geom_torsion_atom_site_label_1
_geom_torsion_atom_site_label_2
_geom_torsion_atom_site_label_3
_geom_torsion_atom_site_label_4
_geom_torsion
_geom_torsion_publ_flag
Co(1) O(1) C(2) N(1) -172.5(3) yes
Co(1) O(1) C(2) C(3) 9.9(4) yes
Co(1) O(2) C(8) N(4) -169.8(2) yes
Co(1) O(2) C(8) C(9) 13.4(3) yes
Co(1) O(3) N(5) O(4) -0.9(3) yes
Co(1) O(3) N(5) O(5) 178.4(3) yes
Co(1) O(4) N(5) O(3) 0.9(3) yes
Co(1) O(4) N(5) O(5) -178.4(3) yes
Co(1) N(2) C(3) C(2) 40.4(3) yes
Co(1) N(2) C(3) C(5) -79.1(3) yes
Co(1) N(2) C(4) C(10) 42.1(3) yes
Co(1) N(3) C(9) C(8) 39.3(3) yes
Co(1) N(3) C(9) C(11) -79.8(3) yes
Co(1) N(3) C(10) C(4) 37.9(3) yes
O(1) Co(1) O(2) C(8) 88(1) yes
O(1) Co(1) O(3) N(5) -87.8(2) yes
O(1) Co(1) O(4) N(5) 90.5(2) yes
O(1) Co(1) N(2) C(3) -29.6(2) yes
O(1) Co(1) N(2) C(4) 85.3(2) yes
O(1) Co(1) N(2) C(6) -154.9(2) yes
O(1) Co(1) N(3) C(9) 155.7(2) yes
O(1) Co(1) N(3) C(10) -88.2(2) yes
O(1) Co(1) N(3) C(12) 32.3(2) yes
O(1) C(2) N(1) C(1) -2.4(5) yes
O(1) C(2) C(3) N(2) -35.9(4) yes
O(1) C(2) C(3) C(5) 86.1(4) yes
O(2) Co(1) O(1) C(2) 14(1) yes
O(2) Co(1) O(3) N(5) 95.3(2) yes
O(2) Co(1) O(4) N(5) -89.2(2) yes
O(2) Co(1) N(2) C(3) 150.6(2) yes
O(2) Co(1) N(2) C(4) -94.6(2) yes
O(2) Co(1) N(2) C(6) 25.3(2) yes
O(2) Co(1) N(3) C(9) -27.8(2) yes
O(2) Co(1) N(3) C(10) 88.4(2) yes
O(2) Co(1) N(3) C(12) -151.1(2) yes
O(2) C(8) N(4) C(7) 1.2(5) yes
O(2) C(8) C(9) N(3) -36.9(4) yes
O(2) C(8) C(9) C(11) 86.5(3) yes
O(3) Co(1) O(1) C(2) -99.6(2) yes
O(3) Co(1) O(2) C(8) -157.1(2) yes
O(3) Co(1) O(4) N(5) -0.6(2) yes
O(3) Co(1) N(2) C(3) 56.1(2) yes
O(3) Co(1) N(2) C(4) 171.0(2) yes
O(3) Co(1) N(2) C(6) -69.1(2) yes
O(3) Co(1) N(3) C(9) 28.3(4) yes
O(3) Co(1) N(3) C(10) 144.5(3) yes
O(3) Co(1) N(3) C(12) -95.0(4) yes
O(4) Co(1) O(1) C(2) -160.4(2) yes
O(4) Co(1) O(2) C(8) -96.4(2) yes
O(4) Co(1) O(3) N(5) 0.6(2) yes
O(4) Co(1) N(2) C(3) 1.6(5) yes
O(4) Co(1) N(2) C(4) 116.5(4) yes
O(4) Co(1) N(2) C(6) -123.7(4) yes
O(4) Co(1) N(3) C(9) 64.1(2) yes
O(4) Co(1) N(3) C(10) -179.7(2) yes
O(4) Co(1) N(3) C(12) -59.2(2) yes
N(1) C(2) C(3) N(2) 146.4(3) yes
N(1) C(2) C(3) C(5) -91.7(4) yes
N(2) Co(1) O(1) C(2) 11.9(2) yes
N(2) Co(1) O(2) C(8) 91.4(2) yes
N(2) Co(1) O(3) N(5) -165.4(2) yes
N(2) Co(1) O(4) N(5) 60.0(5) yes
N(2) Co(1) N(3) C(9) -127.3(2) yes
N(2) Co(1) N(3) C(10) -11.1(2) yes
N(2) Co(1) N(3) C(12) 109.3(2) yes
N(2) C(4) C(10) N(3) -57.1(3) yes
N(3) Co(1) O(1) C(2) 93.9(2) yes
N(3) Co(1) O(2) C(8) 8.8(2) yes
N(3) Co(1) O(3) N(5) 40.7(4) yes
N(3) Co(1) O(4) N(5) -169.2(2) yes
N(3) Co(1) N(2) C(3) -131.3(2) yes
N(3) Co(1) N(2) C(4) -16.5(2) yes
N(3) Co(1) N(2) C(6) 103.4(2) yes
N(3) C(9) C(8) N(4) 146.1(3) yes
N(4) C(8) C(9) C(11) -90.5(3) yes
C(1) N(1) C(2) C(3) 175.3(3) yes
C(2) N(1) C(1) C(13) 59.0(4) yes
C(2) N(1) C(1) C(14) -63.7(4) yes
C(2) N(1) C(1) C(15) 177.7(3) yes
C(2) C(3) N(2) C(4) -70.3(3) yes
C(2) C(3) N(2) C(6) 167.7(3) yes
C(3) N(2) C(4) C(10) 154.0(3) yes
C(4) N(2) C(3) C(5) 170.2(3) yes
C(4) C(10) N(3) C(9) 152.2(3) yes
C(4) C(10) N(3) C(12) -84.5(3) yes
C(5) C(3) N(2) C(6) 48.2(4) yes
C(6) N(2) C(4) C(10) -82.1(3) yes
C(7) N(4) C(8) C(9) 178.1(3) yes
C(8) N(4) C(7) C(16) 175.8(3) yes
C(8) N(4) C(7) C(17) 57.1(4) yes
C(8) N(4) C(7) C(18) -64.6(4) yes
C(8) C(9) N(3) C(10) -74.4(3) yes
C(8) C(9) N(3) C(12) 163.4(3) yes
C(10) N(3) C(9) C(11) 166.5(3) yes
C(11) C(9) N(3) C(12) 44.3(4) yes
C(11) C(9) N(3) C(12) 44.3(4) yes
